data_4511978
loop_
_publ_author_name
'Espinosa-Jalapa, Noel \'Angel'
'Ke, Diandian'
'Nebra, Noel'
'Le Goanvic, Lucas'
'Mallet-Ladeira, Sonia'
'Monot, Julien'
'Martin-Vaca, Blanca'
'Bourissou, Didier'

_publ_section_title
;
 Enhanced Catalytic Performance of Indenediide Palladium Pincer Complexes
 for Cycloisomerization: Efficient Synthesis of Alkylidene Lactams
;
_journal_issue 10
_journal_name_full 'ACS Catalysis'
_journal_page_first 3605
_journal_paper_doi 10.1021/cs5010322
_journal_volume 4
_journal_year 2014
_chemical_compound_source 'synthesis as described'
_chemical_formula_moiety 'C42 H64 P4 Pd2 S4, C4 H10 O'
_chemical_formula_sum 'C46 H74 O P4 Pd2 S4'
_chemical_formula_weight 1108.01
_chemical_name_systematic
;
 ?
;
_space_group_IT_number 14
_symmetry_cell_setting monoclinic
_symmetry_Int_Tables_number 14
_symmetry_space_group_name_Hall '-P 2ybc'
_symmetry_space_group_name_H-M 'P 1 21/c 1'
_atom_sites_solution_hydrogens geom
_atom_sites_solution_primary direct
_atom_sites_solution_secondary difmap
_cell_angle_alpha 90
_cell_angle_beta 113.610(2)
_cell_angle_gamma 90
_cell_formula_units_Z 4
_cell_length_a 18.0562(8)
_cell_length_b 14.0451(7)
_cell_length_c 22.0832(9)
_cell_measurement_reflns_used 9774
_cell_measurement_temperature 193(2)
_cell_measurement_theta_max 28.59
_cell_measurement_theta_min 2.46
_cell_measurement_wavelength 0.71073
_cell_volume 5131.5(4)
_computing_cell_refinement 'APEX2 and SAINT (Bruker, 2008)'
_computing_data_collection 'APEX2 (Bruker, 2008)'
_computing_data_reduction 'SAINT (Bruker, 2008)'
_computing_molecular_graphics 'Ortep-3 for Windows (Farrugia, 1997)'
_computing_publication_material 'WinGX publication routines (Farrugia, 1999)'
_computing_structure_refinement 'SHELXL-97 (Sheldrick, 2008)'
_computing_structure_solution 'SHELXS-97 (Sheldrick, 2008)'
_diffrn_ambient_temperature 193(2)
_diffrn_measured_fraction_theta_full 0.996
_diffrn_measured_fraction_theta_max 0.996
_diffrn_measurement_device_type 'Bruker Kappa APEX II Quazar'
_diffrn_measurement_method 'phi and omega scans'
_diffrn_radiation_monochromator 'multilayer optics'
_diffrn_radiation_probe x-ray
_diffrn_radiation_source 'microfocus sealed tube'
_diffrn_radiation_type MoK\a
_diffrn_radiation_wavelength 0.71073
_diffrn_reflns_av_R_equivalents 0.0421
_diffrn_reflns_av_unetI/netI 0.0238
_diffrn_reflns_limit_h_max 21
_diffrn_reflns_limit_h_min -21
_diffrn_reflns_limit_k_max 16
_diffrn_reflns_limit_k_min -16
_diffrn_reflns_limit_l_max 26
_diffrn_reflns_limit_l_min -26
_diffrn_reflns_number 77988
_diffrn_reflns_theta_full 25.35
_diffrn_reflns_theta_max 25.35
_diffrn_reflns_theta_min 1.23
_diffrn_standards_decay_% 0
_diffrn_standards_interval_count 0
_diffrn_standards_interval_time 0
_diffrn_standards_number 0
_exptl_absorpt_coefficient_mu 1.021
_exptl_absorpt_correction_T_max 0.9603
_exptl_absorpt_correction_T_min 0.9070
_exptl_absorpt_correction_type multi-scan
_exptl_absorpt_process_details '(SADABS; Bruker, 2008)'
_exptl_crystal_colour orange
_exptl_crystal_density_diffrn 1.434
_exptl_crystal_density_method 'not measured'
_exptl_crystal_description block
_exptl_crystal_F_000 2296
_exptl_crystal_size_max 0.16
_exptl_crystal_size_mid 0.08
_exptl_crystal_size_min 0.04
_refine_diff_density_max 1.954
_refine_diff_density_min -0.758
_refine_diff_density_rms 0.196
_refine_ls_extinction_method none
_refine_ls_goodness_of_fit_ref 1.102
_refine_ls_hydrogen_treatment constr
_refine_ls_matrix_type full
_refine_ls_number_parameters 632
_refine_ls_number_reflns 9358
_refine_ls_number_restraints 237
_refine_ls_restrained_S_all 1.1
_refine_ls_R_factor_all 0.0462
_refine_ls_R_factor_gt 0.0335
_refine_ls_shift/su_max 0.003
_refine_ls_shift/su_mean 0
_refine_ls_structure_factor_coef Fsqd
_refine_ls_weighting_details 'calc w=1/[\s^2^(Fo^2^)+(0.0824P)^2^+3.7313P] where P=(Fo^2^+2Fc^2^)/3'
_refine_ls_weighting_scheme calc
_refine_ls_wR_factor_gt 0.104
_refine_ls_wR_factor_ref 0.1294
_reflns_number_gt 7686
_reflns_number_total 9358
_reflns_threshold_expression >2sigma(I)
_cod_data_source_file cs5010322_si_002.cif
_cod_data_source_block I
_cod_depositor_comments 'Adding full bibliography for 4511978--4511979.cif.'
_cod_original_sg_symbol_H-M 'P 21/c'
_cod_database_code 4511978

loop_
_symmetry_equiv_pos_as_xyz
'x, y, z'
'-x, y+1/2, -z+1/2'
'-x, -y, -z'
'x, -y-1/2, z-1/2'

loop_
_atom_site_label
_atom_site_type_symbol
_atom_site_fract_x
_atom_site_fract_y
_atom_site_fract_z
_atom_site_U_iso_or_equiv
_atom_site_adp_type
_atom_site_occupancy
_atom_site_symmetry_multiplicity
_atom_site_calc_flag
_atom_site_refinement_flags
_atom_site_disorder_assembly
_atom_site_disorder_group
C1 C 0.2297(2) 0.2406(2) 0.32834(15) 0.0198(7) Uani 1 1 d . . .
C2 C 0.2185(2) 0.2282(2) 0.38760(15) 0.0204(7) Uani 1 1 d . A .
C3 C 0.2875(2) 0.2625(3) 0.44026(15) 0.0218(7) Uani 1 1 d . A .
C4 C 0.3443(2) 0.2966(3) 0.41443(16) 0.0212(7) Uani 1 1 d . . .
C5 C 0.4222(2) 0.3363(3) 0.44407(18) 0.0307(9) Uani 1 1 d . . .
H5 H 0.4473 0.3436 0.4907 0.037 Uiso 1 1 calc R . .
C6 C 0.4619(2) 0.3645(3) 0.4055(2) 0.0366(9) Uani 1 1 d . . .
H6 H 0.5144 0.3915 0.4257 0.044 Uiso 1 1 calc R . .
C7 C 0.4254(2) 0.3538(3) 0.33618(19) 0.0343(9) Uani 1 1 d . . .
H7 H 0.4534 0.3741 0.3101 0.041 Uiso 1 1 calc R . .
C8 C 0.3491(2) 0.3139(3) 0.30581(18) 0.0272(8) Uani 1 1 d . . .
H8 H 0.325 0.3068 0.2591 0.033 Uiso 1 1 calc R . .
C9 C 0.3076(2) 0.2840(2) 0.34427(16) 0.0210(7) Uani 1 1 d . . .
C10 C 0.1777(2) 0.1500(3) 0.19544(17) 0.0293(8) Uani 1 1 d . . .
H10 H 0.2151 0.1923 0.1844 0.035 Uiso 1 1 calc R . .
C11 C 0.2244(3) 0.0593(3) 0.2263(2) 0.0487(12) Uani 1 1 d . . .
H11A H 0.188 0.0136 0.2338 0.073 Uiso 1 1 calc R . .
H11B H 0.2688 0.0748 0.2685 0.073 Uiso 1 1 calc R . .
H11C H 0.2464 0.0313 0.1963 0.073 Uiso 1 1 calc R . .
C12 C 0.1055(3) 0.1298(3) 0.13169(18) 0.0392(10) Uani 1 1 d . . .
H12A H 0.1222 0.0895 0.1032 0.059 Uiso 1 1 calc R . .
H12B H 0.0837 0.1899 0.109 0.059 Uiso 1 1 calc R . .
H12C H 0.0638 0.0969 0.1416 0.059 Uiso 1 1 calc R . .
C13 C 0.0925(2) 0.3198(2) 0.21327(17) 0.0240(8) Uani 1 1 d . . .
H13 H 0.0436 0.2986 0.1742 0.029 Uiso 1 1 calc R . .
C14 C 0.1444(2) 0.3810(3) 0.18813(19) 0.0346(9) Uani 1 1 d . . .
H14A H 0.1143 0.4383 0.1668 0.052 Uiso 1 1 calc R . .
H14B H 0.1578 0.3445 0.1561 0.052 Uiso 1 1 calc R . .
H14C H 0.1942 0.3993 0.2254 0.052 Uiso 1 1 calc R . .
C15 C 0.0640(2) 0.3769(3) 0.25869(18) 0.0317(8) Uani 1 1 d . . .
H15A H 0.1105 0.3921 0.2997 0.047 Uiso 1 1 calc R . .
H15B H 0.0249 0.3393 0.269 0.047 Uiso 1 1 calc R . .
H15C H 0.0385 0.436 0.2366 0.047 Uiso 1 1 calc R . .
C16 C 0.3600(13) 0.1799(12) 0.5733(9) 0.046(3) Uani 0.6 1 d PDU A 1
H16 H 0.4148 0.2012 0.5776 0.055 Uiso 0.6 1 calc PR A 1
C17 C 0.3602(13) 0.1737(10) 0.6418(8) 0.076(4) Uani 0.6 1 d PU A 1
H17A H 0.3095 0.1451 0.6391 0.114 Uiso 0.6 1 calc PR A 1
H17B H 0.3656 0.2378 0.6607 0.114 Uiso 0.6 1 calc PR A 1
H17C H 0.4058 0.1343 0.67 0.114 Uiso 0.6 1 calc PR A 1
C18 C 0.3438(8) 0.0788(8) 0.5415(6) 0.054(3) Uani 0.6 1 d PU A 1
H18A H 0.3813 0.0331 0.572 0.082 Uiso 0.6 1 calc PR A 1
H18B H 0.3518 0.08 0.5001 0.082 Uiso 0.6 1 calc PR A 1
H18C H 0.2881 0.0598 0.5323 0.082 Uiso 0.6 1 calc PR A 1
C16' C 0.367(2) 0.200(2) 0.5813(16) 0.056(5) Uani 0.4 1 d PDU A 2
H16' H 0.4176 0.2322 0.5839 0.068 Uiso 0.4 1 calc PR A 2
C17' C 0.361(2) 0.2198(17) 0.6487(11) 0.074(5) Uani 0.4 1 d PU A 2
H17D H 0.3135 0.1878 0.6496 0.111 Uiso 0.4 1 calc PR A 2
H17E H 0.3568 0.2885 0.6541 0.111 Uiso 0.4 1 calc PR A 2
H17F H 0.4099 0.1956 0.6847 0.111 Uiso 0.4 1 calc PR A 2
C18' C 0.3713(13) 0.1072(19) 0.5606(9) 0.069(5) Uani 0.4 1 d PU A 2
H18D H 0.4246 0.0804 0.5871 0.104 Uiso 0.4 1 calc PR A 2
H18E H 0.3629 0.1077 0.5139 0.104 Uiso 0.4 1 calc PR A 2
H18F H 0.3293 0.0683 0.5661 0.104 Uiso 0.4 1 calc PR A 2
P2 P 0.28425(5) 0.26329(7) 0.51779(4) 0.0247(2) Uani 1 1 d D . .
C19 C 0.3043(11) 0.3749(14) 0.5603(9) 0.055(4) Uani 0.53 1 d PU A 1
H19 H 0.2891 0.3652 0.5986 0.066 Uiso 0.53 1 calc PR A 1
C20 C 0.2465(9) 0.4488(12) 0.5182(6) 0.064(4) Uani 0.53 1 d PU A 1
H20A H 0.2556 0.509 0.5427 0.096 Uiso 0.53 1 calc PR A 1
H20B H 0.1909 0.4274 0.507 0.096 Uiso 0.53 1 calc PR A 1
H20C H 0.2552 0.4583 0.4776 0.096 Uiso 0.53 1 calc PR A 1
C21 C 0.3863(8) 0.4123(10) 0.5889(6) 0.076(3) Uani 0.53 1 d PU A 1
H21A H 0.4029 0.431 0.5534 0.114 Uiso 0.53 1 calc PR A 1
H21B H 0.423 0.3631 0.6162 0.114 Uiso 0.53 1 calc PR A 1
H21C H 0.3882 0.4678 0.6163 0.114 Uiso 0.53 1 calc PR A 1
C19' C 0.2822(11) 0.3907(17) 0.5451(10) 0.048(3) Uani 0.47 1 d PU A 2
H19' H 0.2759 0.3912 0.588 0.058 Uiso 0.47 1 calc PR A 2
C20' C 0.2112(8) 0.4441(12) 0.4928(7) 0.055(3) Uani 0.47 1 d PU A 2
H20D H 0.2094 0.5093 0.5078 0.083 Uiso 0.47 1 calc PR A 2
H20E H 0.1606 0.4113 0.486 0.083 Uiso 0.47 1 calc PR A 2
H20F H 0.2184 0.4456 0.4511 0.083 Uiso 0.47 1 calc PR A 2
C21' C 0.3570(9) 0.4483(11) 0.5521(8) 0.075(4) Uani 0.47 1 d PU A 2
H21D H 0.3494 0.4755 0.5091 0.113 Uiso 0.47 1 calc PR A 2
H21E H 0.4045 0.4067 0.5675 0.113 Uiso 0.47 1 calc PR A 2
H21F H 0.365 0.4998 0.584 0.113 Uiso 0.47 1 calc PR A 2
C22 C -0.16626(19) 0.2354(3) 0.33545(15) 0.0216(7) Uani 1 1 d . . .
C23 C -0.1576(2) 0.2196(3) 0.27550(16) 0.0224(7) Uani 1 1 d . A .
C24 C -0.2286(2) 0.2507(3) 0.22316(16) 0.0250(8) Uani 1 1 d . . .
C25 C -0.2828(2) 0.2873(3) 0.24995(16) 0.0242(7) Uani 1 1 d . . .
C26 C -0.3596(2) 0.3289(3) 0.22193(19) 0.0334(9) Uani 1 1 d . . .
H26 H -0.3855 0.3367 0.1754 0.04 Uiso 1 1 calc R . .
C27 C -0.3981(2) 0.3587(3) 0.26168(19) 0.0371(9) Uani 1 1 d . . .
H27 H -0.4503 0.3867 0.2422 0.045 Uiso 1 1 calc R . .
C28 C -0.3607(2) 0.3479(3) 0.3302(2) 0.0372(9) Uani 1 1 d . . .
H28 H -0.3879 0.3684 0.3569 0.045 Uiso 1 1 calc R . .
C29 C -0.2848(2) 0.3078(3) 0.35967(18) 0.0294(8) Uani 1 1 d . . .
H29 H -0.2603 0.2997 0.4063 0.035 Uiso 1 1 calc R . .
C30 C -0.2439(2) 0.2788(3) 0.32048(16) 0.0228(7) Uani 1 1 d . . .
C31 C -0.1088(2) 0.1521(3) 0.47017(17) 0.0269(8) Uani 1 1 d . . .
H31 H -0.1426 0.1966 0.4837 0.032 Uiso 1 1 calc R . .
C32 C -0.0325(3) 0.1296(3) 0.53190(18) 0.0398(10) Uani 1 1 d . . .
H32A H -0.0472 0.0923 0.5629 0.06 Uiso 1 1 calc R . .
H32B H -0.0067 0.1891 0.553 0.06 Uiso 1 1 calc R . .
H32C H 0.0052 0.0929 0.5192 0.06 Uiso 1 1 calc R . .
C33 C -0.1585(3) 0.0635(3) 0.4419(2) 0.0411(10) Uani 1 1 d . . .
H33A H -0.1274 0.0194 0.4269 0.062 Uiso 1 1 calc R . .
H33B H -0.2085 0.0812 0.4045 0.062 Uiso 1 1 calc R . .
H33C H -0.1719 0.0328 0.4761 0.062 Uiso 1 1 calc R . .
C34 C -0.0284(2) 0.3210(2) 0.44552(17) 0.0244(8) Uani 1 1 d . . .
H34 H 0.0231 0.3026 0.483 0.029 Uiso 1 1 calc R . .
C35 C -0.0790(2) 0.3812(3) 0.4730(2) 0.0356(9) Uani 1 1 d . . .
H35A H -0.0508 0.4411 0.4907 0.053 Uiso 1 1 calc R . .
H35B H -0.0868 0.3459 0.5083 0.053 Uiso 1 1 calc R . .
H35C H -0.1318 0.3949 0.4375 0.053 Uiso 1 1 calc R . .
C36 C -0.0077(2) 0.3773(3) 0.39547(18) 0.0316(8) Uani 1 1 d . . .
H36A H -0.0574 0.3914 0.3568 0.047 Uiso 1 1 calc R . .
H36B H 0.0287 0.3397 0.3818 0.047 Uiso 1 1 calc R . .
H36C H 0.0189 0.437 0.4156 0.047 Uiso 1 1 calc R . .
C37 C -0.2936(2) 0.1271(3) 0.10571(18) 0.0312(8) Uani 1 1 d . . .
H37 H -0.2903 0.1157 0.0622 0.037 Uiso 1 1 calc R . .
C38 C -0.2596(3) 0.0402(3) 0.1493(2) 0.0501(12) Uani 1 1 d . . .
H38A H -0.2627 0.0499 0.1922 0.075 Uiso 1 1 calc R . .
H38B H -0.2031 0.0309 0.156 0.075 Uiso 1 1 calc R . .
H38C H -0.2911 -0.0163 0.1279 0.075 Uiso 1 1 calc R . .
C39 C -0.3820(2) 0.1422(3) 0.0936(2) 0.0461(11) Uani 1 1 d . . .
H39A H -0.4129 0.0846 0.074 0.069 Uiso 1 1 calc R . .
H39B H -0.4038 0.196 0.0634 0.069 Uiso 1 1 calc R . .
H39C H -0.3862 0.1557 0.1357 0.069 Uiso 1 1 calc R . .
C40 C -0.2763(2) 0.3336(3) 0.09009(18) 0.0314(9) Uani 1 1 d . . .
H40 H -0.3299 0.347 0.0917 0.038 Uiso 1 1 calc R . .
C41 C -0.2236(3) 0.4213(3) 0.1160(2) 0.0569(13) Uani 1 1 d . . .
H41A H -0.171 0.4109 0.114 0.085 Uiso 1 1 calc R . .
H41B H -0.2159 0.433 0.1619 0.085 Uiso 1 1 calc R . .
H41C H -0.25 0.4766 0.0888 0.085 Uiso 1 1 calc R . .
C42 C -0.2916(3) 0.3110(4) 0.0177(2) 0.0482(12) Uani 1 1 d . . .
H42A H -0.3114 0.3682 -0.0093 0.072 Uiso 1 1 calc R . .
H42B H -0.3321 0.2603 0.0012 0.072 Uiso 1 1 calc R . .
H42C H -0.2411 0.29 0.0153 0.072 Uiso 1 1 calc R . .
C43 C 0.4155(10) 0.9117(13) 0.7197(9) 0.088(4) Uani 0.538(10) 1 d PU B 1
H43A H 0.4374 0.9742 0.7378 0.132 Uiso 0.538(10) 1 calc PR B 1
H43B H 0.4235 0.8673 0.756 0.132 Uiso 0.538(10) 1 calc PR B 1
H43C H 0.3576 0.9177 0.6922 0.132 Uiso 0.538(10) 1 calc PR B 1
C44 C 0.4532(9) 0.8793(10) 0.6834(8) 0.089(3) Uani 0.538(10) 1 d PU B 1
H44A H 0.4948 0.8336 0.7111 0.107 Uiso 0.538(10) 1 calc PR B 1
H44B H 0.4133 0.8423 0.6466 0.107 Uiso 0.538(10) 1 calc PR B 1
O1 O 0.4891(9) 0.9384(11) 0.6572(7) 0.072(2) Uani 0.538(10) 1 d PU B 1
C45 C 0.5236(12) 0.8997(12) 0.6158(11) 0.089(3) Uani 0.538(10) 1 d PU B 1
H45A H 0.4807 0.8681 0.5778 0.107 Uiso 0.538(10) 1 calc PR B 1
H45B H 0.5635 0.8506 0.6405 0.107 Uiso 0.538(10) 1 calc PR B 1
C46 C 0.5626(11) 0.9690(13) 0.5915(9) 0.106(4) Uani 0.538(10) 1 d PU B 1
H46A H 0.5218 1.0045 0.5551 0.16 Uiso 0.538(10) 1 calc PR B 1
H46B H 0.5995 0.9371 0.5754 0.16 Uiso 0.538(10) 1 calc PR B 1
H46C H 0.5932 1.0131 0.6271 0.16 Uiso 0.538(10) 1 calc PR B 1
C43' C 0.3754(11) 0.9510(14) 0.7150(8) 0.093(4) Uani 0.462(10) 1 d PU B 2
H43D H 0.3767 1.0206 0.7181 0.139 Uiso 0.462(10) 1 calc PR B 2
H43E H 0.3577 0.9243 0.748 0.139 Uiso 0.462(10) 1 calc PR B 2
H43F H 0.3376 0.9317 0.6707 0.139 Uiso 0.462(10) 1 calc PR B 2
C44' C 0.4585(12) 0.9145(16) 0.7273(11) 0.099(4) Uani 0.462(10) 1 d PU B 2
H44C H 0.4994 0.9409 0.7688 0.118 Uiso 0.462(10) 1 calc PR B 2
H44D H 0.4605 0.8441 0.7297 0.118 Uiso 0.462(10) 1 calc PR B 2
O1' O 0.4707(11) 0.9481(14) 0.6712(9) 0.088(3) Uani 0.462(10) 1 d PU B 2
C45' C 0.5386(12) 0.9049(12) 0.6668(10) 0.098(3) Uani 0.462(10) 1 d PU B 2
H45C H 0.587 0.9224 0.7066 0.118 Uiso 0.462(10) 1 calc PR B 2
H45D H 0.5321 0.8349 0.6676 0.118 Uiso 0.462(10) 1 calc PR B 2
C46' C 0.5520(15) 0.9275(17) 0.6134(14) 0.108(5) Uani 0.462(10) 1 d PU B 2
H46D H 0.5067 0.9655 0.5832 0.162 Uiso 0.462(10) 1 calc PR B 2
H46E H 0.5571 0.8692 0.591 0.162 Uiso 0.462(10) 1 calc PR B 2
H46F H 0.602 0.9646 0.6267 0.162 Uiso 0.462(10) 1 calc PR B 2
P1 P 0.14846(5) 0.21400(6) 0.25488(4) 0.01880(19) Uani 1 1 d . . .
P3 P -0.08333(5) 0.21255(6) 0.40776(4) 0.01936(19) Uani 1 1 d . . .
P4 P -0.23187(5) 0.23191(7) 0.14421(4) 0.0230(2) Uani 1 1 d . . .
S1 S 0.07867(5) 0.12280(6) 0.28337(4) 0.02064(19) Uani 1 1 d . A .
S2 S 0.17397(5) 0.21250(8) 0.50550(4) 0.0305(2) Uani 1 1 d . A .
S3 S -0.01436(5) 0.12104(6) 0.37847(4) 0.02059(19) Uani 1 1 d . A .
S4 S -0.11585(5) 0.20918(8) 0.15520(4) 0.0326(2) Uani 1 1 d . A .
Pd1 Pd 0.119831(15) 0.177178(18) 0.392888(12) 0.01818(10) Uani 1 1 d . . .
Pd2 Pd -0.058238(15) 0.173422(19) 0.268419(12) 0.01995(10) Uani 1 1 d . . .

loop_
_atom_site_aniso_label
_atom_site_aniso_U_11
_atom_site_aniso_U_22
_atom_site_aniso_U_33
_atom_site_aniso_U_23
_atom_site_aniso_U_13
_atom_site_aniso_U_12
C1 0.0157(17) 0.0231(18) 0.0204(16) 0.0014(13) 0.0073(13) 0.0011(14)
C2 0.0187(17) 0.0232(18) 0.0180(15) 0.0010(13) 0.0060(13) 0.0001(14)
C3 0.0171(17) 0.0295(19) 0.0171(15) 0.0022(14) 0.0049(13) -0.0014(14)
C4 0.0172(17) 0.0240(18) 0.0217(16) 0.0018(14) 0.0070(14) 0.0024(14)
C5 0.0201(19) 0.043(2) 0.0262(19) -0.0047(16) 0.0061(15) -0.0021(16)
C6 0.0182(19) 0.048(3) 0.042(2) -0.0015(19) 0.0108(17) -0.0083(18)
C7 0.024(2) 0.049(2) 0.036(2) 0.0052(19) 0.0190(17) -0.0043(18)
C8 0.026(2) 0.032(2) 0.0263(18) 0.0015(15) 0.0136(16) -0.0003(16)
C9 0.0170(17) 0.0236(18) 0.0214(16) 0.0025(14) 0.0066(13) 0.0026(14)
C10 0.033(2) 0.031(2) 0.0271(18) -0.0038(16) 0.0148(16) 0.0009(17)
C11 0.060(3) 0.049(3) 0.037(2) 0.001(2) 0.020(2) 0.027(2)
C12 0.049(3) 0.037(2) 0.0248(19) -0.0073(17) 0.0081(18) 0.002(2)
C13 0.0210(19) 0.0242(19) 0.0228(17) 0.0030(13) 0.0046(15) 0.0047(14)
C14 0.035(2) 0.031(2) 0.039(2) 0.0104(17) 0.0149(18) 0.0016(18)
C15 0.035(2) 0.0229(19) 0.038(2) -0.0011(16) 0.0162(17) 0.0031(16)
C16 0.029(5) 0.080(8) 0.026(5) 0.008(5) 0.009(4) 0.009(5)
C17 0.067(6) 0.113(11) 0.044(5) 0.014(7) 0.018(5) 0.016(9)
C18 0.054(7) 0.050(6) 0.049(6) 0.017(5) 0.009(5) 0.027(5)
C16' 0.036(7) 0.104(10) 0.029(7) 0.016(7) 0.013(5) 0.025(8)
C17' 0.062(8) 0.126(15) 0.031(6) 0.019(9) 0.015(6) 0.029(12)
C18' 0.056(9) 0.102(11) 0.048(9) 0.023(8) 0.019(7) 0.035(9)
P2 0.0200(5) 0.0367(5) 0.0162(4) -0.0026(4) 0.0061(4) -0.0042(4)
C19 0.072(9) 0.039(6) 0.048(7) -0.015(5) 0.018(6) -0.013(6)
C20 0.088(9) 0.036(5) 0.059(8) -0.020(6) 0.021(6) -0.003(7)
C21 0.073(7) 0.071(8) 0.081(8) -0.031(6) 0.029(6) -0.019(6)
C19' 0.053(8) 0.048(7) 0.057(9) -0.020(6) 0.037(7) -0.007(6)
C20' 0.062(8) 0.031(6) 0.082(10) -0.008(7) 0.037(7) -0.001(6)
C21' 0.069(8) 0.071(8) 0.087(9) -0.033(7) 0.032(7) -0.020(6)
C22 0.0161(17) 0.0290(19) 0.0188(16) -0.0048(14) 0.0060(13) -0.0003(14)
C23 0.0177(17) 0.0289(19) 0.0211(16) -0.0023(14) 0.0083(14) -0.0009(15)
C24 0.0199(18) 0.036(2) 0.0181(16) -0.0033(15) 0.0064(14) -0.0010(15)
C25 0.0182(18) 0.029(2) 0.0249(17) -0.0011(15) 0.0084(14) -0.0039(15)
C26 0.025(2) 0.041(2) 0.030(2) -0.0014(16) 0.0061(16) 0.0020(17)
C27 0.0188(19) 0.052(3) 0.039(2) -0.002(2) 0.0108(17) 0.0057(19)
C28 0.026(2) 0.049(2) 0.042(2) -0.011(2) 0.0194(18) 0.0021(19)
C29 0.0210(19) 0.043(2) 0.0234(18) -0.0052(16) 0.0076(15) 0.0006(17)
C30 0.0173(17) 0.0277(19) 0.0232(16) -0.0023(14) 0.0080(14) 0.0000(15)
C31 0.032(2) 0.0284(19) 0.0259(18) 0.0003(15) 0.0172(16) 0.0008(16)
C32 0.053(3) 0.038(2) 0.0230(18) 0.0044(17) 0.0098(18) -0.002(2)
C33 0.042(2) 0.042(3) 0.047(2) 0.0013(19) 0.025(2) -0.015(2)
C34 0.0205(19) 0.0232(19) 0.0254(18) -0.0039(14) 0.0049(15) -0.0009(14)
C35 0.036(2) 0.030(2) 0.042(2) -0.0186(18) 0.0170(18) -0.0074(18)
C36 0.036(2) 0.0223(19) 0.037(2) -0.0005(16) 0.0152(17) -0.0036(16)
C37 0.028(2) 0.031(2) 0.0274(18) -0.0056(16) 0.0038(15) -0.0034(17)
C38 0.049(3) 0.035(2) 0.056(3) 0.003(2) 0.011(2) -0.004(2)
C39 0.027(2) 0.048(3) 0.053(3) 0.003(2) 0.0048(19) -0.007(2)
C40 0.035(2) 0.034(2) 0.0272(19) 0.0051(15) 0.0140(17) 0.0016(17)
C41 0.081(4) 0.035(3) 0.051(3) 0.003(2) 0.023(3) -0.009(3)
C42 0.056(3) 0.059(3) 0.029(2) 0.008(2) 0.017(2) -0.005(2)
C43 0.101(11) 0.061(8) 0.107(8) 0.015(7) 0.046(7) -0.004(8)
C44 0.108(6) 0.059(5) 0.095(6) 0.015(5) 0.035(5) 0.000(5)
O1 0.086(6) 0.048(4) 0.082(5) 0.011(4) 0.034(3) 0.014(4)
C45 0.098(7) 0.060(6) 0.113(6) 0.001(5) 0.045(5) 0.023(5)
C46 0.110(9) 0.105(11) 0.128(10) 0.007(8) 0.073(7) 0.014(8)
C43' 0.114(10) 0.082(10) 0.071(8) -0.010(8) 0.025(8) -0.022(8)
C44' 0.113(8) 0.063(6) 0.095(6) 0.009(5) 0.015(6) -0.006(7)
O1' 0.097(6) 0.051(5) 0.097(6) 0.014(5) 0.020(4) 0.008(5)
C45' 0.102(7) 0.060(6) 0.109(6) 0.010(6) 0.017(5) 0.028(5)
C46' 0.102(11) 0.075(12) 0.141(10) 0.015(9) 0.042(8) 0.033(9)
P1 0.0186(4) 0.0216(5) 0.0152(4) 0.0000(3) 0.0057(3) 0.0015(4)
P3 0.0178(4) 0.0226(5) 0.0172(4) -0.0018(3) 0.0065(3) -0.0009(4)
P4 0.0186(5) 0.0310(5) 0.0173(4) -0.0023(4) 0.0051(3) -0.0005(4)
S1 0.0183(4) 0.0219(4) 0.0216(4) -0.0022(3) 0.0079(3) -0.0006(3)
S2 0.0197(5) 0.0548(6) 0.0178(4) -0.0005(4) 0.0083(4) -0.0036(4)
S3 0.0182(4) 0.0211(4) 0.0228(4) -0.0005(3) 0.0086(3) -0.0006(3)
S4 0.0197(5) 0.0584(7) 0.0200(4) -0.0031(4) 0.0082(4) 0.0021(4)
Pd1 0.01502(16) 0.02251(17) 0.01674(15) 0.00149(9) 0.00608(11) -0.00034(10)
Pd2 0.01516(17) 0.02628(18) 0.01810(16) -0.00385(10) 0.00632(12) -0.00059(10)

loop_
_atom_type_symbol
_atom_type_description
_atom_type_scat_dispersion_real
_atom_type_scat_dispersion_imag
_atom_type_scat_source
C C 0.0033 0.0016 'International Tables Vol C Tables 4.2.6.8 and 6.1.1.4'
H H 0 0 'International Tables Vol C Tables 4.2.6.8 and 6.1.1.4'
P P 0.1023 0.0942 'International Tables Vol C Tables 4.2.6.8 and 6.1.1.4'
S S 0.1246 0.1234 'International Tables Vol C Tables 4.2.6.8 and 6.1.1.4'
Pd Pd -0.9988 1.0072 'International Tables Vol C Tables 4.2.6.8 and 6.1.1.4'
O O 0.0106 0.006 'International Tables Vol C Tables 4.2.6.8 and 6.1.1.4'

loop_
_geom_angle_atom_site_label_1
_geom_angle_atom_site_label_2
_geom_angle_atom_site_label_3
_geom_angle
C2 C1 C9 108.3(3)
C2 C1 P1 117.2(2)
C9 C1 P1 134.1(2)
C3 C2 C1 108.4(3)
C3 C2 Pd1 126.9(2)
C1 C2 Pd1 124.7(2)
C2 C3 C4 108.8(3)
C2 C3 P2 116.6(2)
C4 C3 P2 134.4(3)
C5 C4 C9 119.7(3)
C5 C4 C3 133.2(3)
C9 C4 C3 107.1(3)
C6 C5 C4 119.9(3)
C6 C5 H5 120
C4 C5 H5 120
C5 C6 C7 120.6(4)
C5 C6 H6 119.7
C7 C6 H6 119.7
C8 C7 C6 120.7(3)
C8 C7 H7 119.7
C6 C7 H7 119.7
C7 C8 C9 119.8(3)
C7 C8 H8 120.1
C9 C8 H8 120.1
C8 C9 C4 119.4(3)
C8 C9 C1 133.2(3)
C4 C9 C1 107.4(3)
C12 C10 C11 112.0(3)
C12 C10 P1 111.6(3)
C11 C10 P1 110.8(3)
C12 C10 H10 107.4
C11 C10 H10 107.4
P1 C10 H10 107.4
C10 C11 H11A 109.5
C10 C11 H11B 109.5
H11A C11 H11B 109.5
C10 C11 H11C 109.5
H11A C11 H11C 109.5
H11B C11 H11C 109.5
C10 C12 H12A 109.5
C10 C12 H12B 109.5
H12A C12 H12B 109.5
C10 C12 H12C 109.5
H12A C12 H12C 109.5
H12B C12 H12C 109.5
C15 C13 C14 111.1(3)
C15 C13 P1 111.2(2)
C14 C13 P1 110.1(3)
C15 C13 H13 108.1
C14 C13 H13 108.1
P1 C13 H13 108.1
C13 C14 H14A 109.5
C13 C14 H14B 109.5
H14A C14 H14B 109.5
C13 C14 H14C 109.5
H14A C14 H14C 109.5
H14B C14 H14C 109.5
C13 C15 H15A 109.5
C13 C15 H15B 109.5
H15A C15 H15B 109.5
C13 C15 H15C 109.5
H15A C15 H15C 109.5
H15B C15 H15C 109.5
C17 C16 C18 108.8(14)
C17 C16 P2 113.9(15)
C18 C16 P2 108.9(9)
C17 C16 H16 108.4
C18 C16 H16 108.4
P2 C16 H16 108.4
C18' C16' C17' 121(3)
C18' C16' P2 110(2)
C17' C16' P2 107(2)
C18' C16' H16' 105.8
C17' C16' H16' 105.8
P2 C16' H16' 105.8
C16' C17' H17D 109.5
C16' C17' H17E 109.5
H17D C17' H17E 109.5
C16' C17' H17F 109.5
H17D C17' H17F 109.5
H17E C17' H17F 109.5
C16' C18' H18D 109.5
C16' C18' H18E 109.5
H18D C18' H18E 109.5
C16' C18' H18F 109.5
H18D C18' H18F 109.5
H18E C18' H18F 109.5
C3 P2 C19 116.3(8)
C3 P2 C16' 114.5(15)
C19 P2 C16' 95.3(13)
C3 P2 C16 110.0(9)
C19 P2 C16 105.5(7)
C3 P2 C19' 109.4(7)
C16' P2 C19' 109.3(13)
C16 P2 C19' 119.5(8)
C3 P2 S2 106.56(12)
C19 P2 S2 111.1(7)
C16' P2 S2 113.0(17)
C16 P2 S2 107.0(9)
C19' P2 S2 103.4(6)
C21 C19 C20 110.7(15)
C21 C19 P2 120.1(14)
C20 C19 P2 109.7(11)
C21 C19 H19 105
C20 C19 H19 105
P2 C19 H19 105
C19 C20 H20A 109.5
C19 C20 H20B 109.5
H20A C20 H20B 109.5
C19 C20 H20C 109.5
H20A C20 H20C 109.5
H20B C20 H20C 109.5
C19 C21 H21A 109.5
C19 C21 H21B 109.5
H21A C21 H21B 109.5
C19 C21 H21C 109.5
H21A C21 H21C 109.5
H21B C21 H21C 109.5
C21' C19' C20' 104.8(15)
C21' C19' P2 113.8(12)
C20' C19' P2 109.8(12)
C21' C19' H19' 109.4
C20' C19' H19' 109.4
P2 C19' H19' 109.4
C19' C20' H20D 109.5
C19' C20' H20E 109.5
H20D C20' H20E 109.5
C19' C20' H20F 109.5
H20D C20' H20F 109.5
H20E C20' H20F 109.5
C19' C21' H21D 109.5
C19' C21' H21E 109.5
H21D C21' H21E 109.5
C19' C21' H21F 109.5
H21D C21' H21F 109.5
H21E C21' H21F 109.5
C23 C22 C30 108.3(3)
C23 C22 P3 117.3(3)
C30 C22 P3 134.0(2)
C24 C23 C22 108.4(3)
C24 C23 Pd2 126.5(2)
C22 C23 Pd2 124.9(2)
C23 C24 C25 108.7(3)
C23 C24 P4 115.5(3)
C25 C24 P4 135.7(3)
C26 C25 C24 133.6(3)
C26 C25 C30 118.8(3)
C24 C25 C30 107.6(3)
C27 C26 C25 120.4(4)
C27 C26 H26 119.8
C25 C26 H26 119.8
C26 C27 C28 120.4(4)
C26 C27 H27 119.8
C28 C27 H27 119.8
C29 C28 C27 120.8(3)
C29 C28 H28 119.6
C27 C28 H28 119.6
C28 C29 C30 119.7(3)
C28 C29 H29 120.1
C30 C29 H29 120.1
C29 C30 C25 119.7(3)
C29 C30 C22 133.2(3)
C25 C30 C22 107.0(3)
C33 C31 C32 111.7(3)
C33 C31 P3 111.0(3)
C32 C31 P3 111.0(3)
C33 C31 H31 107.6
C32 C31 H31 107.6
P3 C31 H31 107.6
C31 C32 H32A 109.5
C31 C32 H32B 109.5
H32A C32 H32B 109.5
C31 C32 H32C 109.5
H32A C32 H32C 109.5
H32B C32 H32C 109.5
C31 C33 H33A 109.5
C31 C33 H33B 109.5
H33A C33 H33B 109.5
C31 C33 H33C 109.5
H33A C33 H33C 109.5
H33B C33 H33C 109.5
C36 C34 C35 111.0(3)
C36 C34 P3 110.4(2)
C35 C34 P3 109.8(3)
C36 C34 H34 108.5
C35 C34 H34 108.5
P3 C34 H34 108.5
C34 C35 H35A 109.5
C34 C35 H35B 109.5
H35A C35 H35B 109.5
C34 C35 H35C 109.5
H35A C35 H35C 109.5
H35B C35 H35C 109.5
C34 C36 H36A 109.5
C34 C36 H36B 109.5
H36A C36 H36B 109.5
C34 C36 H36C 109.5
H36A C36 H36C 109.5
H36B C36 H36C 109.5
C38 C37 C39 110.5(4)
C38 C37 P4 109.5(3)
C39 C37 P4 111.6(3)
C38 C37 H37 108.4
C39 C37 H37 108.4
P4 C37 H37 108.4
C37 C38 H38A 109.5
C37 C38 H38B 109.5
H38A C38 H38B 109.5
C37 C38 H38C 109.5
H38A C38 H38C 109.5
H38B C38 H38C 109.5
C37 C39 H39A 109.5
C37 C39 H39B 109.5
H39A C39 H39B 109.5
C37 C39 H39C 109.5
H39A C39 H39C 109.5
H39B C39 H39C 109.5
C41 C40 C42 112.5(3)
C41 C40 P4 110.0(3)
C42 C40 P4 111.5(3)
C41 C40 H40 107.5
C42 C40 H40 107.5
P4 C40 H40 107.5
C40 C41 H41A 109.5
C40 C41 H41B 109.5
H41A C41 H41B 109.5
C40 C41 H41C 109.5
H41A C41 H41C 109.5
H41B C41 H41C 109.5
C40 C42 H42A 109.5
C40 C42 H42B 109.5
H42A C42 H42B 109.5
C40 C42 H42C 109.5
H42A C42 H42C 109.5
H42B C42 H42C 109.5
C44 C43 H43A 109.5
C44 C43 H43B 109.5
H43A C43 H43B 109.5
C44 C43 H43C 109.5
H43A C43 H43C 109.5
H43B C43 H43C 109.5
O1 C44 C43 120.7(15)
O1 C44 H44A 107.2
C43 C44 H44A 107.2
O1 C44 H44B 107.2
C43 C44 H44B 107.2
H44A C44 H44B 106.8
C44 O1 C45 117.7(15)
O1 C45 C46 113.3(15)
O1 C45 H45A 108.9
C46 C45 H45A 108.9
O1 C45 H45B 108.9
C46 C45 H45B 108.9
H45A C45 H45B 107.7
C45 C46 H46A 109.5
C45 C46 H46B 109.5
H46A C46 H46B 109.5
C45 C46 H46C 109.5
H46A C46 H46C 109.5
H46B C46 H46C 109.5
C44' C43' H43D 109.5
C44' C43' H43E 109.5
H43D C43' H43E 109.5
C44' C43' H43F 109.5
H43D C43' H43F 109.5
H43E C43' H43F 109.5
O1' C44' C43' 102.7(16)
O1' C44' H44C 111.2
C43' C44' H44C 111.2
O1' C44' H44D 111.2
C43' C44' H44D 111.2
H44C C44' H44D 109.1
C45' O1' C44' 111.2(18)
C46' C45' O1' 115.5(18)
C46' C45' H45C 108.4
O1' C45' H45C 108.4
C46' C45' H45D 108.4
O1' C45' H45D 108.4
H45C C45' H45D 107.5
C45' C46' H46D 109.5
C45' C46' H46E 109.5
H46D C46' H46E 109.5
C45' C46' H46F 109.5
H46D C46' H46F 109.5
H46E C46' H46F 109.5
C1 P1 C13 112.68(17)
C1 P1 C10 113.33(17)
C13 P1 C10 107.40(17)
C1 P1 S1 103.84(12)
C13 P1 S1 112.08(12)
C10 P1 S1 107.45(14)
C22 P3 C34 112.25(17)
C22 P3 C31 113.39(17)
C34 P3 C31 107.30(17)
C22 P3 S3 103.55(12)
C34 P3 S3 112.15(12)
C31 P3 S3 108.20(13)
C24 P4 C40 111.51(18)
C24 P4 C37 110.84(18)
C40 P4 C37 107.29(17)
C24 P4 S4 106.47(12)
C40 P4 S4 111.20(14)
C37 P4 S4 109.55(13)
P1 S1 Pd1 97.57(4)
P1 S1 Pd2 118.84(4)
Pd1 S1 Pd2 86.05(3)
P2 S2 Pd1 100.80(4)
P3 S3 Pd2 97.65(4)
P3 S3 Pd1 116.68(4)
Pd2 S3 Pd1 86.55(3)
P4 S4 Pd2 99.01(4)
C2 Pd1 S2 89.02(9)
C2 Pd1 S1 88.74(9)
S2 Pd1 S1 171.60(4)
C2 Pd1 S3 169.73(9)
S2 Pd1 S3 100.24(3)
S1 Pd1 S3 82.70(3)
C23 Pd2 S4 89.13(10)
C23 Pd2 S3 87.80(10)
S4 Pd2 S3 172.02(3)
C23 Pd2 S1 168.54(10)
S4 Pd2 S1 101.39(3)
S3 Pd2 S1 82.33(3)

loop_
_geom_bond_atom_site_label_1
_geom_bond_atom_site_label_2
_geom_bond_distance
C1 C2 1.413(4)
C1 C9 1.441(5)
C1 P1 1.737(3)
C2 C3 1.406(5)
C2 Pd1 1.966(3)
C3 C4 1.440(5)
C3 P2 1.737(3)
C4 C5 1.408(5)
C4 C9 1.432(4)
C5 C6 1.372(5)
C5 H5 0.95
C6 C7 1.412(5)
C6 H6 0.95
C7 C8 1.385(5)
C7 H7 0.95
C8 C9 1.404(5)
C8 H8 0.95
C10 C12 1.514(5)
C10 C11 1.528(6)
C10 P1 1.835(4)
C10 H10 1
C11 H11A 0.98
C11 H11B 0.98
C11 H11C 0.98
C12 H12A 0.98
C12 H12B 0.98
C12 H12C 0.98
C13 C15 1.525(5)
C13 C14 1.530(5)
C13 P1 1.825(3)
C13 H13 1
C14 H14A 0.98
C14 H14B 0.98
C14 H14C 0.98
C15 H15A 0.98
C15 H15B 0.98
C15 H15C 0.98
C16 C17 1.51(3)
C16 C18 1.559(18)
C16 P2 1.844(9)
C16 H16 1
C17 H17A 0.98
C17 H17B 0.98
C17 H17C 0.98
C18 H18A 0.98
C18 H18B 0.98
C18 H18C 0.98
C16' C18' 1.39(3)
C16' C17' 1.56(4)
C16' P2 1.819(13)
C16' H16' 1
C17' H17D 0.98
C17' H17E 0.98
C17' H17F 0.98
C18' H18D 0.98
C18' H18E 0.98
C18' H18F 0.98
P2 C19 1.79(2)
P2 C19' 1.89(2)
P2 S2 2.0283(13)
C19 C21 1.45(2)
C19 C20 1.501(18)
C19 H19 1
C20 H20A 0.98
C20 H20B 0.98
C20 H20C 0.98
C21 H21A 0.98
C21 H21B 0.98
C21 H21C 0.98
C19' C21' 1.53(2)
C19' C20' 1.53(2)
C19' H19' 1
C20' H20D 0.98
C20' H20E 0.98
C20' H20F 0.98
C21' H21D 0.98
C21' H21E 0.98
C21' H21F 0.98
C22 C23 1.411(4)
C22 C30 1.441(5)
C22 P3 1.726(3)
C23 C24 1.407(5)
C23 Pd2 1.973(3)
C24 C25 1.427(5)
C24 P4 1.741(3)
C25 C26 1.401(5)
C25 C30 1.434(5)
C26 C27 1.385(5)
C26 H26 0.95
C27 C28 1.396(6)
C27 H27 0.95
C28 C29 1.381(5)
C28 H28 0.95
C29 C30 1.404(5)
C29 H29 0.95
C31 C33 1.515(5)
C31 C32 1.534(5)
C31 P3 1.827(3)
C31 H31 1
C32 H32A 0.98
C32 H32B 0.98
C32 H32C 0.98
C33 H33A 0.98
C33 H33B 0.98
C33 H33C 0.98
C34 C36 1.523(5)
C34 C35 1.536(5)
C34 P3 1.826(3)
C34 H34 1
C35 H35A 0.98
C35 H35B 0.98
C35 H35C 0.98
C36 H36A 0.98
C36 H36B 0.98
C36 H36C 0.98
C37 C38 1.524(6)
C37 C39 1.524(6)
C37 P4 1.837(4)
C37 H37 1
C38 H38A 0.98
C38 H38B 0.98
C38 H38C 0.98
C39 H39A 0.98
C39 H39B 0.98
C39 H39C 0.98
C40 C41 1.522(6)
C40 C42 1.541(5)
C40 P4 1.828(4)
C40 H40 1
C41 H41A 0.98
C41 H41B 0.98
C41 H41C 0.98
C42 H42A 0.98
C42 H42B 0.98
C42 H42C 0.98
C43 C44 1.32(2)
C43 H43A 0.98
C43 H43B 0.98
C43 H43C 0.98
C44 O1 1.320(19)
C44 H44A 0.99
C44 H44B 0.99
O1 C45 1.41(2)
C45 C46 1.43(2)
C45 H45A 0.99
C45 H45B 0.99
C46 H46A 0.98
C46 H46B 0.98
C46 H46C 0.98
C43' C44' 1.50(3)
C43' H43D 0.98
C43' H43E 0.98
C43' H43F 0.98
C44' O1' 1.42(3)
C44' H44C 0.99
C44' H44D 0.99
O1' C45' 1.40(2)
C45' C46' 1.33(3)
C45' H45C 0.99
C45' H45D 0.99
C46' H46D 0.98
C46' H46E 0.98
C46' H46F 0.98
P1 S1 2.0639(12)
P3 S3 2.0655(12)
P4 S4 2.0352(13)
S1 Pd1 2.3548(8)
S1 Pd2 2.4641(9)
S2 Pd1 2.3320(9)
S3 Pd2 2.3523(8)
S3 Pd1 2.4445(9)
S4 Pd2 2.3456(9)
